data_2236999
loop_
_publ_author_name
'Muralidharan, Srinivasan'
'Vidyalakshmi, Yechuri'
'Srinivasan, Thothadri'
'Gopalakrishnan, Rengasamy'
'Velmurugan, Devadasan'

_publ_section_title
;
 Morpholine--4-nitrophenol (1/2)
;
_journal_coeditor_code PV2605
_journal_issue 12
_journal_name_full 'Acta Crystallographica Section E'
_journal_page_first o3411
_journal_paper_doi 10.1107/S1600536812047174
_journal_volume 68
_journal_year 2012
_chemical_formula_iupac '2C6 H5 N O3, C4 H9 N O'
_chemical_formula_moiety '2(C6 H5 N O3), C4 H9 N O'
_chemical_formula_sum 'C16 H19 N3 O7'
_chemical_formula_weight 365.34
_chemical_name_systematic
;
Morpholine--4-nitrophenol (1/2)
;
_space_group_IT_number 14
_symmetry_cell_setting monoclinic
_symmetry_space_group_name_Hall '-P 2ybc'
_symmetry_space_group_name_H-M 'P 1 21/c 1'
_atom_sites_solution_hydrogens geom
_atom_sites_solution_primary direct
_atom_sites_solution_secondary difmap
_audit_creation_method SHELXL-97
_cell_angle_alpha 90.00
_cell_angle_beta 91.606(3)
_cell_angle_gamma 90.00
_cell_formula_units_Z 4
_cell_length_a 18.0381(7)
_cell_length_b 5.5673(2)
_cell_length_c 17.4910(7)
_cell_measurement_reflns_used 4354
_cell_measurement_temperature 293(2)
_cell_measurement_theta_max 28.44
_cell_measurement_theta_min 1.13
_cell_volume 1755.82(12)
_computing_cell_refinement 'SAINT (Bruker, 2008)'
_computing_data_collection 'APEX2 (Bruker, 2008)'
_computing_data_reduction 'SAINT (Bruker, 2008)'
_computing_molecular_graphics 'ORTEP3 (Farrugia, 2012)'
_computing_publication_material 'SHELXL97 (Sheldrick, 2008) and PLATON (Spek, 2009)'
_computing_structure_refinement 'SHELXL97 (Sheldrick, 2008)'
_computing_structure_solution 'SHELXS97 (Sheldrick, 2008)'
_diffrn_ambient_temperature 293(2)
_diffrn_measured_fraction_theta_full 0.983
_diffrn_measured_fraction_theta_max 0.983
_diffrn_measurement_device_type 'Bruker SMART APEXII area-detector diffractometer'
_diffrn_measurement_method '\w and \f scans'
_diffrn_radiation_monochromator graphite
_diffrn_radiation_source 'fine-focus sealed tube'
_diffrn_radiation_type MoK\a
_diffrn_radiation_wavelength 0.71073
_diffrn_reflns_av_R_equivalents 0.0268
_diffrn_reflns_av_sigmaI/netI 0.0253
_diffrn_reflns_limit_h_max 24
_diffrn_reflns_limit_h_min -24
_diffrn_reflns_limit_k_max 7
_diffrn_reflns_limit_k_min -7
_diffrn_reflns_limit_l_max 22
_diffrn_reflns_limit_l_min -23
_diffrn_reflns_number 16662
_diffrn_reflns_theta_full 28.44
_diffrn_reflns_theta_max 28.44
_diffrn_reflns_theta_min 1.13
_diffrn_standards_number 0
_exptl_absorpt_coefficient_mu 0.110
_exptl_absorpt_correction_T_max 0.9731
_exptl_absorpt_correction_T_min 0.9626
_exptl_absorpt_correction_type multi-scan
_exptl_absorpt_process_details '(<i>SADABS</i>; Bruker, 2008)'
_exptl_crystal_colour Colourless
_exptl_crystal_density_diffrn 1.382
_exptl_crystal_density_method 'not measured'
_exptl_crystal_description Block
_exptl_crystal_F_000 768
_exptl_crystal_size_max 0.35
_exptl_crystal_size_mid 0.30
_exptl_crystal_size_min 0.25
_refine_diff_density_max 0.450
_refine_diff_density_min -0.295
_refine_ls_extinction_method none
_refine_ls_goodness_of_fit_ref 1.047
_refine_ls_hydrogen_treatment mixed
_refine_ls_matrix_type full
_refine_ls_number_parameters 239
_refine_ls_number_reflns 4354
_refine_ls_number_restraints 0
_refine_ls_restrained_S_all 1.047
_refine_ls_R_factor_all 0.0746
_refine_ls_R_factor_gt 0.0515
_refine_ls_shift/su_max 0.000
_refine_ls_shift/su_mean 0.000
_refine_ls_structure_factor_coef Fsqd
_refine_ls_weighting_details 'calc w=1/[\s^2^(Fo^2^)+(0.0638P)^2^+0.4643P] where P=(Fo^2^+2Fc^2^)/3'
_refine_ls_weighting_scheme calc
_refine_ls_wR_factor_gt 0.1346
_refine_ls_wR_factor_ref 0.1511
_reflns_number_gt 2987
_reflns_number_total 4354
_reflns_threshold_expression >2sigma(I)
_cod_data_source_file pv2605.cif
_cod_data_source_block I
_cod_original_sg_symbol_H-M 'P 21/c'
_cod_database_code 2236999
_cod_database_fobs_code 2236999

loop_
_symmetry_equiv_pos_as_xyz
'x, y, z'
'-x, y+1/2, -z+1/2'
'-x, -y, -z'
'x, -y-1/2, z-1/2'

loop_
_atom_site_type_symbol
_atom_site_label
_atom_site_fract_x
_atom_site_fract_y
_atom_site_fract_z
_atom_site_U_iso_or_equiv
_atom_site_adp_type
_atom_site_calc_flag
_atom_site_refinement_flags
_atom_site_occupancy
_atom_site_symmetry_multiplicity
C C1 0.53902(9) 0.5777(3) 0.10103(10) 0.0565(4) Uani d . 1 1
C C2 0.55081(10) 0.3693(4) 0.14223(11) 0.0648(5) Uani d . 1 1
H H2 0.5982 0.3048 0.1474 0.078 Uiso calc R 1 1
C C3 0.49232(10) 0.2585(4) 0.17542(12) 0.0659(5) Uani d . 1 1
H H3 0.5001 0.1191 0.2038 0.079 Uiso calc R 1 1
C C4 0.42092(10) 0.3533(3) 0.16694(10) 0.0560(4) Uani d . 1 1
C C5 0.41037(10) 0.5620(3) 0.12451(11) 0.0616(5) Uani d . 1 1
H H5 0.3630 0.6260 0.1183 0.074 Uiso calc R 1 1
C C6 0.46899(10) 0.6747(4) 0.09170(11) 0.0628(5) Uani d . 1 1
H H6 0.4617 0.8148 0.0635 0.075 Uiso calc R 1 1
C C7 0.13017(10) 0.8918(3) 0.31527(9) 0.0553(4) Uani d . 1 1
C C8 0.09076(10) 0.7063(4) 0.28005(10) 0.0588(4) Uani d . 1 1
H H8 0.0404 0.6875 0.2884 0.071 Uiso calc R 1 1
C C9 0.12639(9) 0.5524(3) 0.23317(10) 0.0539(4) Uani d . 1 1
H H9 0.0996 0.4294 0.2093 0.065 Uiso calc R 1 1
C C10 0.20240(9) 0.5739(3) 0.21978(9) 0.0469(4) Uani d . 1 1
C C11 0.24071(10) 0.7647(4) 0.25620(10) 0.0585(4) Uani d . 1 1
H H11 0.2911 0.7845 0.2483 0.070 Uiso calc R 1 1
C C12 0.20488(11) 0.9213(3) 0.30297(10) 0.0624(5) Uani d . 1 1
H H12 0.2308 1.0470 0.3264 0.075 Uiso calc R 1 1
C C13 0.11073(9) 0.0465(3) 0.07932(11) 0.0572(4) Uani d . 1 1
H H13A 0.0692 0.1572 0.0801 0.069 Uiso calc R 1 1
H H13B 0.1164 -0.0247 0.1298 0.069 Uiso calc R 1 1
C C14 0.09471(11) -0.1474(3) 0.02155(12) 0.0629(5) Uani d . 1 1
H H14A 0.0513 -0.2372 0.0364 0.076 Uiso calc R 1 1
H H14B 0.0839 -0.0750 -0.0280 0.076 Uiso calc R 1 1
C C15 0.21931(12) -0.1788(4) -0.00757(13) 0.0739(6) Uani d . 1 1
H H15A 0.2090 -0.1040 -0.0568 0.089 Uiso calc R 1 1
H H15B 0.2600 -0.2907 -0.0134 0.089 Uiso calc R 1 1
C C16 0.24145(10) 0.0101(3) 0.04962(11) 0.0594(5) Uani d . 1 1
H H16A 0.2553 -0.0654 0.0979 0.071 Uiso calc R 1 1
H H16B 0.2841 0.0973 0.0317 0.071 Uiso calc R 1 1
N N1 0.60131(9) 0.6983(4) 0.06695(11) 0.0732(5) Uani d . 1 1
N N2 0.09282(13) 1.0491(3) 0.36639(9) 0.0775(5) Uani d . 1 1
O O7 0.15556(8) -0.3055(2) 0.01578(9) 0.0733(4) Uani d . 1 1
O O1 0.66276(8) 0.6053(4) 0.07188(11) 0.1022(6) Uani d . 1 1
O O2 0.59056(10) 0.8873(4) 0.03293(13) 0.1106(7) Uani d . 1 1
O O3 0.36561(7) 0.2375(3) 0.20120(9) 0.0792(4) Uani d . 1 1
H H3A 0.3265 0.3093 0.1929 0.119 Uiso calc R 1 1
O O4 0.12927(12) 1.2119(3) 0.39774(9) 0.1007(6) Uani d . 1 1
O O5 0.02664(12) 1.0156(4) 0.37853(11) 0.1164(7) Uani d . 1 1
O O6 0.23640(6) 0.4276(2) 0.17466(7) 0.0620(3) Uani d . 1 1
H H6A 0.2068 0.3287 0.1572 0.093 Uiso calc R 1 1
N N3 0.17917(8) 0.1798(2) 0.06111(9) 0.0483(3) Uani d . 1 1
H H3B 0.1748(10) 0.258(3) 0.0250(11) 0.055(6) Uiso d . 1 1

loop_
_atom_site_aniso_label
_atom_site_aniso_U_11
_atom_site_aniso_U_22
_atom_site_aniso_U_33
_atom_site_aniso_U_12
_atom_site_aniso_U_13
_atom_site_aniso_U_23
C1 0.0503(9) 0.0618(10) 0.0574(10) 0.0096(8) 0.0024(7) -0.0051(9)
C2 0.0521(9) 0.0705(12) 0.0714(12) 0.0183(9) -0.0053(8) -0.0017(10)
C3 0.0634(11) 0.0604(11) 0.0731(13) 0.0134(9) -0.0087(9) 0.0083(10)
C4 0.0527(9) 0.0558(10) 0.0592(10) 0.0030(8) -0.0059(8) -0.0037(8)
C5 0.0475(9) 0.0645(11) 0.0726(12) 0.0143(8) -0.0027(8) 0.0050(10)
C6 0.0583(10) 0.0596(11) 0.0708(12) 0.0160(8) 0.0045(9) 0.0081(9)
C7 0.0746(11) 0.0519(9) 0.0389(8) 0.0103(8) -0.0055(7) -0.0029(7)
C8 0.0534(9) 0.0688(11) 0.0541(10) 0.0030(8) 0.0013(7) -0.0060(9)
C9 0.0514(9) 0.0542(9) 0.0560(10) -0.0084(7) -0.0001(7) -0.0106(8)
C10 0.0504(8) 0.0497(8) 0.0404(8) -0.0022(7) -0.0026(6) 0.0002(7)
C11 0.0559(9) 0.0685(11) 0.0510(10) -0.0146(8) -0.0030(7) -0.0055(9)
C12 0.0846(13) 0.0552(10) 0.0467(9) -0.0163(9) -0.0113(9) -0.0067(8)
C13 0.0520(9) 0.0584(10) 0.0615(10) 0.0025(8) 0.0093(8) 0.0002(8)
C14 0.0641(11) 0.0514(10) 0.0733(12) -0.0119(8) 0.0015(9) 0.0043(9)
C15 0.0754(13) 0.0680(12) 0.0786(14) 0.0166(10) 0.0104(10) -0.0227(11)
C16 0.0511(9) 0.0648(11) 0.0628(11) 0.0035(8) 0.0099(8) -0.0092(9)
N1 0.0579(9) 0.0808(12) 0.0816(12) 0.0131(8) 0.0145(8) 0.0011(10)
N2 0.1161(16) 0.0702(11) 0.0454(9) 0.0301(11) -0.0100(9) -0.0105(8)
O7 0.0931(10) 0.0374(6) 0.0891(10) -0.0001(6) -0.0031(8) -0.0037(6)
O1 0.0543(8) 0.1261(15) 0.1269(14) 0.0210(9) 0.0169(8) 0.0207(12)
O2 0.0830(11) 0.0936(12) 0.1573(18) 0.0169(10) 0.0437(11) 0.0417(13)
O3 0.0595(8) 0.0772(9) 0.1010(11) -0.0002(7) 0.0000(7) 0.0206(9)
O4 0.1836(19) 0.0604(9) 0.0576(9) 0.0131(11) -0.0061(10) -0.0163(7)
O5 0.1010(14) 0.1490(18) 0.0994(13) 0.0500(13) 0.0057(11) -0.0458(13)
O6 0.0515(6) 0.0723(8) 0.0619(7) 0.0003(6) -0.0010(5) -0.0193(7)
N3 0.0595(8) 0.0377(7) 0.0476(8) 0.0013(6) 0.0029(6) 0.0053(6)

loop_
_atom_type_symbol
_atom_type_description
_atom_type_scat_dispersion_real
_atom_type_scat_dispersion_imag
_atom_type_scat_source
C C 0.0033 0.0016 'International Tables Vol C Tables 4.2.6.8 and 6.1.1.4'
H H 0.0000 0.0000 'International Tables Vol C Tables 4.2.6.8 and 6.1.1.4'
N N 0.0061 0.0033 'International Tables Vol C Tables 4.2.6.8 and 6.1.1.4'
O O 0.0106 0.0060 'International Tables Vol C Tables 4.2.6.8 and 6.1.1.4'

loop_
_geom_angle_atom_site_label_1
_geom_angle_atom_site_label_2
_geom_angle_atom_site_label_3
_geom_angle
C2 C1 C6 121.24(17)
C2 C1 N1 119.60(16)
C6 C1 N1 119.16(17)
C3 C2 C1 119.50(16)
C3 C2 H2 120.2
C1 C2 H2 120.2
C2 C3 C4 120.37(18)
C2 C3 H3 119.8
C4 C3 H3 119.8
O3 C4 C5 123.20(16)
O3 C4 C3 117.78(17)
C5 C4 C3 119.02(17)
C6 C5 C4 120.76(16)
C6 C5 H5 119.6
C4 C5 H5 119.6
C5 C6 C1 119.10(18)
C5 C6 H6 120.4
C1 C6 H6 120.4
C12 C7 C8 120.62(16)
C12 C7 N2 120.17(18)
C8 C7 N2 119.19(18)
C9 C8 C7 119.44(17)
C9 C8 H8 120.3
C7 C8 H8 120.3
C8 C9 C10 121.85(16)
C8 C9 H9 119.1
C10 C9 H9 119.1
O6 C10 C9 121.87(15)
O6 C10 C11 120.85(15)
C9 C10 C11 117.26(15)
C12 C11 C10 121.06(17)
C12 C11 H11 119.5
C10 C11 H11 119.5
C11 C12 C7 119.76(16)
C11 C12 H12 120.1
C7 C12 H12 120.1
N3 C13 C14 111.17(14)
N3 C13 H13A 109.4
C14 C13 H13A 109.4
N3 C13 H13B 109.4
C14 C13 H13B 109.4
H13A C13 H13B 108.0
O7 C14 C13 111.16(15)
O7 C14 H14A 109.4
C13 C14 H14A 109.4
O7 C14 H14B 109.4
C13 C14 H14B 109.4
H14A C14 H14B 108.0
O7 C15 C16 111.09(16)
O7 C15 H15A 109.4
C16 C15 H15A 109.4
O7 C15 H15B 109.4
C16 C15 H15B 109.4
H15A C15 H15B 108.0
N3 C16 C15 110.39(15)
N3 C16 H16A 109.6
C15 C16 H16A 109.6
N3 C16 H16B 109.6
C15 C16 H16B 109.6
H16A C16 H16B 108.1
O2 N1 O1 121.97(19)
O2 N1 C1 118.97(16)
O1 N1 C1 119.05(19)
O5 N2 O4 122.6(2)
O5 N2 C7 119.3(2)
O4 N2 C7 118.1(2)
C14 O7 C15 110.39(14)
C4 O3 H3A 109.5
C10 O6 H6A 109.5
C13 N3 C16 110.35(13)
C13 N3 H3B 113.2(14)
C16 N3 H3B 108.0(14)

loop_
_geom_bond_atom_site_label_1
_geom_bond_atom_site_label_2
_geom_bond_distance
C1 C2 1.379(3)
C1 C6 1.379(2)
C1 N1 1.451(2)
C2 C3 1.366(3)
C2 H2 0.9300
C3 C4 1.396(2)
C3 H3 0.9300
C4 O3 1.343(2)
C4 C5 1.389(3)
C5 C6 1.369(3)
C5 H5 0.9300
C6 H6 0.9300
C7 C12 1.380(3)
C7 C8 1.388(3)
C7 N2 1.433(2)
C8 C9 1.360(2)
C8 H8 0.9300
C9 C10 1.403(2)
C9 H9 0.9300
C10 O6 1.2998(19)
C10 C11 1.409(2)
C11 C12 1.370(3)
C11 H11 0.9300
C12 H12 0.9300
C13 N3 1.483(2)
C13 C14 1.501(3)
C13 H13A 0.9700
C13 H13B 0.9700
C14 O7 1.413(2)
C14 H14A 0.9700
C14 H14B 0.9700
C15 O7 1.419(3)
C15 C16 1.498(3)
C15 H15A 0.9700
C15 H15B 0.9700
C16 N3 1.486(2)
C16 H16A 0.9700
C16 H16B 0.9700
N1 O2 1.222(2)
N1 O1 1.224(2)
N2 O5 1.233(3)
N2 O4 1.238(2)
O3 H3A 0.8200
O6 H6A 0.8200
N3 H3B 0.77(2)

loop_
_geom_hbond_atom_site_label_D
_geom_hbond_atom_site_label_H
_geom_hbond_atom_site_label_A
_geom_hbond_site_symmetry_A
_geom_hbond_distance_DH
_geom_hbond_distance_HA
_geom_hbond_distance_DA
_geom_hbond_angle_DHA
N3 H3B O7 1_565.03 0.77(2) 2.46(2) 3.000(2) 129(2)
N3 H3B O4 4_575.02 0.77(2) 2.36(2) 3.032(2) 147(2)
C14 H14B O4 4_575.02 0.97 2.55 3.322(3) 136
O3 H3A O6 . 0.82 1.77 2.590(2) 173
O6 H6A N3 . 0.82 1.93 2.607(2) 140
C6 H6 O2 3_675.01 0.93 2.53 3.424(3) 161
C14 H14A O5 2_535.02 0.97 2.49 3.403(3) 157
C15 H15B O1 3_655.01 0.97 2.48 3.400(3) 159
C16 H16B O2 3_665.01 0.97 2.56 3.441(3) 152

loop_
_geom_torsion_atom_site_label_1
_geom_torsion_atom_site_label_2
_geom_torsion_atom_site_label_3
_geom_torsion_atom_site_label_4
_geom_torsion
C6 C1 C2 C3 -1.0(3)
N1 C1 C2 C3 178.82(18)
C1 C2 C3 C4 0.8(3)
C2 C3 C4 O3 -179.62(18)
C2 C3 C4 C5 -0.2(3)
O3 C4 C5 C6 179.03(19)
C3 C4 C5 C6 -0.4(3)
C4 C5 C6 C1 0.3(3)
C2 C1 C6 C5 0.4(3)
N1 C1 C6 C5 -179.37(18)
C12 C7 C8 C9 0.1(3)
N2 C7 C8 C9 -178.17(17)
C7 C8 C9 C10 0.6(3)
C8 C9 C10 O6 -179.63(17)
C8 C9 C10 C11 -0.8(3)
O6 C10 C11 C12 179.10(16)
C9 C10 C11 C12 0.3(3)
C10 C11 C12 C7 0.4(3)
C8 C7 C12 C11 -0.7(3)
N2 C7 C12 C11 177.62(17)
N3 C13 C14 O7 56.0(2)
O7 C15 C16 N3 -57.5(2)
C2 C1 N1 O2 -177.4(2)
C6 C1 N1 O2 2.4(3)
C2 C1 N1 O1 4.0(3)
C6 C1 N1 O1 -176.2(2)
C12 C7 N2 O5 -177.76(19)
C8 C7 N2 O5 0.6(3)
C12 C7 N2 O4 1.0(3)
C8 C7 N2 O4 179.30(17)
C13 C14 O7 C15 -60.4(2)
C16 C15 O7 C14 61.5(2)
C14 C13 N3 C16 -51.7(2)
C15 C16 N3 C13 52.3(2)
